data_7249183
loop_
_publ_author_name
'Straube, Axel'
'Coburger, Peter'
'Hey-Hawkins, Evamarie'

_publ_section_title
;
 Homotrinuclear ruthenium(ii) and rhodium(i) complexes of redox-active
 tris(ferrocenyl)arene-based tris-phosphanes.
;
_journal_issue 34
_journal_name_full 'RSC advances'
_journal_page_first 24652
_journal_page_last 24660
_journal_paper_doi 10.1039/d4ra03822c
_journal_volume 14
_journal_year 2024
_chemical_formula_sum 'C108 H120.13 Cl3 Fe3 O3 P3 Rh3'
_chemical_formula_weight 2141.70
_space_group_crystal_system triclinic
_space_group_IT_number 2
_space_group_name_Hall '-P 1'
_space_group_name_H-M_alt 'P -1'
_atom_sites_solution_hydrogens geom
_audit_creation_method SHELXL-2014/7
_audit_update_record
;
2024-05-23 deposited with the CCDC.	2024-07-29 downloaded from the CCDC.
;
_cell_angle_alpha 89.060(2)
_cell_angle_beta 85.478(2)
_cell_angle_gamma 89.870(2)
_cell_formula_units_Z 2
_cell_length_a 11.3518(3)
_cell_length_b 15.4233(4)
_cell_length_c 26.8182(6)
_cell_measurement_reflns_used 14861
_cell_measurement_temperature 130
_cell_measurement_theta_max 27.3070
_cell_measurement_theta_min 2.6150
_cell_volume 4680.1(2)
_computing_cell_refinement
;
CrysAlisPro, Agilent Technologies,
Version 1.171.37.35 (release 13-08-2014 CrysAlis171 .NET)
(compiled Aug 13 2014,18:06:01)
;
_computing_data_collection
;
CrysAlisPro, Agilent Technologies,
Version 1.171.37.35 (release 13-08-2014 CrysAlis171 .NET)
(compiled Aug 13 2014,18:06:01)
;
_computing_data_reduction
;
CrysAlisPro, Agilent Technologies,
Version 1.171.37.35 (release 13-08-2014 CrysAlis171 .NET)
(compiled Aug 13 2014,18:06:01)
;
_computing_structure_refinement 'SHELXL-2014/7 (Sheldrick, 2014)'
_computing_structure_solution SHELXS
_diffrn_ambient_temperature 130
_diffrn_detector_area_resol_mean 16.3560
_diffrn_measured_fraction_theta_full 0.999
_diffrn_measured_fraction_theta_max 1.000
_diffrn_measurement_device_type 'Xcalibur, Sapphire3, Gemini'
_diffrn_measurement_method '\w scans'
_diffrn_radiation_type MoK\a
_diffrn_radiation_wavelength 0.71073
_diffrn_reflns_av_R_equivalents 0.0985
_diffrn_reflns_av_unetI/netI 0.0733
_diffrn_reflns_Laue_measured_fraction_full 0.999
_diffrn_reflns_Laue_measured_fraction_max 1.000
_diffrn_reflns_limit_h_max 15
_diffrn_reflns_limit_h_min -15
_diffrn_reflns_limit_k_max 20
_diffrn_reflns_limit_k_min -20
_diffrn_reflns_limit_l_max 35
_diffrn_reflns_limit_l_min -35
_diffrn_reflns_number 132832
_diffrn_reflns_point_group_measured_fraction_full 0.999
_diffrn_reflns_point_group_measured_fraction_max 1.000
_diffrn_reflns_theta_full 25.242
_diffrn_reflns_theta_max 28.282
_diffrn_reflns_theta_min 2.231
_diffrn_source 'Enhance (Mo) X-ray Source'
_exptl_absorpt_coefficient_mu 1.159
_exptl_absorpt_correction_T_max 1.00000
_exptl_absorpt_correction_T_min 0.96924
_exptl_absorpt_correction_type multi-scan
_exptl_absorpt_process_details
; 
CrysAlisPro, Agilent Technologies,
Version 1.171.37.35 (release 13-08-2014 CrysAlis171 .NET)
(compiled Aug 13 2014,18:06:01)
Empirical absorption correction using spherical harmonics,
 implemented in SCALE3 ABSPACK scaling algorithm.
;
_exptl_crystal_colour 'clear light orange'
_exptl_crystal_density_diffrn 1.520
_exptl_crystal_description needle
_exptl_crystal_F_000 2202
_exptl_crystal_size_max 0.2000
_exptl_crystal_size_mid 0.0500
_exptl_crystal_size_min 0.0500
_refine_diff_density_max 1.314
_refine_diff_density_min -0.828
_refine_diff_density_rms 0.107
_refine_ls_extinction_method none
_refine_ls_goodness_of_fit_ref 1.050
_refine_ls_hydrogen_treatment constr
_refine_ls_matrix_type full
_refine_ls_number_parameters 1149
_refine_ls_number_reflns 23228
_refine_ls_number_restraints 0
_refine_ls_restrained_S_all 1.050
_refine_ls_R_factor_all 0.0938
_refine_ls_R_factor_gt 0.0588
_refine_ls_shift/su_max 0.001
_refine_ls_shift/su_mean 0.000
_refine_ls_structure_factor_coef Fsqd
_refine_ls_weighting_details 'w=1/[\s^2^(Fo^2^)+(0.0352P)^2^+7.6961P] where P=(Fo^2^+2Fc^2^)/3'
_refine_ls_weighting_scheme calc
_refine_ls_wR_factor_gt 0.1057
_refine_ls_wR_factor_ref 0.1180
_reflns_Friedel_coverage 0.000
_reflns_number_gt 16560
_reflns_number_total 23228
_reflns_threshold_expression 'I > 2\s(I)'
_cod_data_source_file d4ra03822c2.cif
_cod_data_source_block try2_pl
_cod_database_code 7249183
_shelx_shelxl_version_number 2014/7
_shelx_space_group_comment
; 
The symmetry employed for this shelxl refinement is uniquely defined 
by the following loop, which should always be used as a source of 
symmetry information in preference to the above space-group names. 
They are only intended as comments. 
;

loop_
_space_group_symop_operation_xyz
'x, y, z'
'-x, -y, -z'

loop_
_atom_site_label
_atom_site_type_symbol
_atom_site_fract_x
_atom_site_fract_y
_atom_site_fract_z
_atom_site_U_iso_or_equiv
_atom_site_adp_type
_atom_site_occupancy
_atom_site_site_symmetry_order
_atom_site_calc_flag
_atom_site_refinement_flags_posn
_atom_site_refinement_flags_adp
_atom_site_refinement_flags_occupancy
_atom_site_disorder_assembly
_atom_site_disorder_group
C992 C 0.2144(13) 0.5485(9) 0.0682(5) 0.060(4) Uani 0.566(9) 1 d . . P A 1
H992 H 0.2548 0.5297 0.0970 0.072 Uiso 0.566(9) 1 calc R U P A 1
H991 H 0.2688 0.5444 0.0386 0.072 Uiso 0.566(9) 1 calc R U P A 1
C993 C 0.1063(11) 0.4930(8) 0.0630(4) 0.056(3) Uani 0.566(9) 1 d . . P A 1
H993 H 0.0656 0.5137 0.0351 0.084 Uiso 0.566(9) 1 calc R U P A 1
H994 H 0.0545 0.4961 0.0930 0.084 Uiso 0.566(9) 1 calc R U P A 1
H995 H 0.1302 0.4339 0.0576 0.084 Uiso 0.566(9) 1 calc R U P A 1
C994 C 0.2146(9) 0.7780(7) 0.0975(4) 0.058(3) Uani 0.566(9) 1 d . . P A 1
H880 H 0.2768 0.8191 0.1007 0.087 Uiso 0.566(9) 1 calc R U P A 1
H881 H 0.1687 0.7714 0.1289 0.087 Uiso 0.566(9) 1 calc R U P A 1
H882 H 0.1646 0.7984 0.0725 0.087 Uiso 0.566(9) 1 calc R U P A 1
C995 C 0.2670(9) 0.6921(10) 0.0823(5) 0.062(4) Uani 0.566(9) 1 d . . P A 1
H5A H 0.3187 0.6986 0.0519 0.074 Uiso 0.566(9) 1 calc R U P A 1
H5B H 0.3126 0.6685 0.1084 0.074 Uiso 0.566(9) 1 calc R U P A 1
O91A O 0.1722(3) 0.6373(2) 0.07440(15) 0.0504(10) Uani 0.566(9) 1 d . . P A 1
C881 C 0.1340(12) 0.5552(9) 0.0592(5) 0.040(3) Uani 0.434(9) 1 d . . P A 2
H1A H 0.1212 0.5555 0.0239 0.048 Uiso 0.434(9) 1 calc R U P A 2
H1B H 0.0617 0.5374 0.0783 0.048 Uiso 0.434(9) 1 calc R U P A 2
C884 C 0.2950(13) 0.6473(11) 0.0616(7) 0.059(4) Uani 0.434(9) 1 d . . P A 2
H4A H 0.3294 0.6905 0.0820 0.071 Uiso 0.434(9) 1 calc R U P A 2
H4B H 0.3117 0.6622 0.0265 0.071 Uiso 0.434(9) 1 calc R U P A 2
C883 C 0.3359(12) 0.5586(9) 0.0736(8) 0.076(6) Uani 0.434(9) 1 d . . P A 2
H3A H 0.3628 0.5563 0.1070 0.091 Uiso 0.434(9) 1 calc R U P A 2
H3B H 0.4010 0.5421 0.0500 0.091 Uiso 0.434(9) 1 calc R U P A 2
C882 C 0.2335(13) 0.4983(11) 0.0701(5) 0.043(3) Uani 0.434(9) 1 d . . P A 2
H2A H 0.2500 0.4571 0.0435 0.052 Uiso 0.434(9) 1 calc R U P A 2
H2B H 0.2164 0.4667 0.1014 0.052 Uiso 0.434(9) 1 calc R U P A 2
O81B O 0.1722(3) 0.6373(2) 0.07440(15) 0.0504(10) Uani 0.434(9) 1 d . . P A 2
C1 C 0.6069(3) 0.0746(3) 0.38749(15) 0.0206(8) Uani 1 1 d . . . . .
C3 C 1.3730(5) 0.5546(4) 0.5208(2) 0.0532(16) Uani 1 1 d . . . . .
H3 H 1.3889 0.5557 0.5543 0.064 Uiso 1 1 calc R U . . .
C5 C 0.8839(3) 0.6277(3) 0.18153(15) 0.0215(8) Uani 1 1 d . . . . .
C7 C 0.6781(4) 0.2742(3) 0.36446(14) 0.0221(9) Uani 1 1 d . . . . .
H7 H 0.5940 0.2624 0.3729 0.027 Uiso 1 1 calc R U . . .
C8 C 0.8789(4) 0.2569(3) 0.34849(15) 0.0236(9) Uani 1 1 d . . . . .
H8 H 0.9581 0.2313 0.3446 0.028 Uiso 1 1 calc R U . . .
C9 C 1.0650(4) 0.6029(3) 0.41026(16) 0.0293(10) Uani 1 1 d . . . . .
H9 H 1.1093 0.6143 0.4371 0.035 Uiso 1 1 calc R U . . .
C10 C 1.3129(4) 0.4979(3) 0.22041(15) 0.0264(9) Uani 1 1 d . . . . .
H10 H 1.2963 0.5583 0.2295 0.032 Uiso 1 1 calc R U . . .
C11 C 0.9322(3) 0.5415(3) 0.19461(14) 0.0207(8) Uani 1 1 d . . . . .
C12 C 0.8572(4) 0.4713(3) 0.20555(15) 0.0232(9) Uani 1 1 d . . . . .
H12 H 0.7760 0.4791 0.2056 0.028 Uiso 1 1 calc R U . . .
C15 C 0.9316(4) 0.5727(3) 0.33054(16) 0.0246(9) Uani 1 1 d . . . . .
H15 H 0.8871 0.5635 0.3034 0.029 Uiso 1 1 calc R U . . .
C17 C 1.0539(4) 0.5297(3) 0.19500(15) 0.0240(9) Uani 1 1 d . . . . .
H17 H 1.1048 0.5760 0.1873 0.029 Uiso 1 1 calc R U . . .
C22 C 1.2284(3) 0.4358(3) 0.20830(15) 0.0238(9) Uani 1 1 d . . . . .
C23 C 0.7715(3) 0.2114(3) 0.36367(14) 0.0205(8) Uani 1 1 d . . . . .
C25 C 1.0520(4) 0.5606(3) 0.32556(16) 0.0239(9) Uani 1 1 d . . . . .
H25 H 1.0879 0.5430 0.2950 0.029 Uiso 1 1 calc R U . . .
C26 C 1.1213(4) 0.5742(3) 0.36536(16) 0.0246(9) Uani 1 1 d . . . . .
C28 C 0.7523(4) 0.1754(3) 0.24054(15) 0.0299(10) Uani 1 1 d . . . . .
H28 H 0.7494 0.1125 0.2461 0.036 Uiso 1 1 calc R U . . .
C29 C 0.9015(4) 0.3896(3) 0.21634(14) 0.0229(9) Uani 1 1 d . . . . .
C31 C 0.8576(4) 0.7601(3) 0.14324(16) 0.0261(9) Uani 1 1 d . . . . .
H31 H 0.8701 0.8112 0.1213 0.031 Uiso 1 1 calc R U . . .
C33 C 0.8214(4) 0.3148(3) 0.22548(14) 0.0227(9) Uani 1 1 d . . . . .
C34 C 1.1983(4) 0.3849(3) 0.33119(15) 0.0227(9) Uani 1 1 d . . . . .
H34 H 1.1139 0.3992 0.3324 0.027 Uiso 1 1 calc R U . . .
C35 C 0.8765(4) 0.5986(3) 0.37559(16) 0.0265(9) Uani 1 1 d . . . . .
H35 H 0.7949 0.6051 0.3792 0.032 Uiso 1 1 calc R U . . .
C36 C 0.8595(4) 0.7455(3) -0.07600(17) 0.0373(11) Uani 1 1 d . . . . .
H36 H 0.7893 0.7529 -0.0913 0.045 Uiso 1 1 calc R U . . .
C38 C 1.2481(4) 0.3028(3) 0.31976(15) 0.0262(9) Uani 1 1 d . . . . .
H38 H 1.2045 0.2506 0.3120 0.031 Uiso 1 1 calc R U . . .
C40 C 1.0996(4) 0.4487(3) 0.20693(15) 0.0238(9) Uani 1 1 d . . . . .
C42 C 0.7278(4) 0.3561(3) 0.34976(15) 0.0248(9) Uani 1 1 d . . . . .
H42 H 0.6842 0.4105 0.3465 0.030 Uiso 1 1 calc R U . . .
C43 C 0.5533(4) 0.0266(3) 0.42757(16) 0.0282(10) Uani 1 1 d . . . . .
H43 H 0.5982 0.0082 0.4533 0.034 Uiso 1 1 calc R U . . .
C44 C 0.6963(4) 0.3180(3) 0.23234(15) 0.0258(9) Uani 1 1 d . . . . .
H44 H 0.6478 0.3705 0.2311 0.031 Uiso 1 1 calc R U . . .
C47 C 0.8454(4) 0.0352(3) 0.47233(16) 0.0303(10) Uani 1 1 d . . . . .
H47 H 0.8637 -0.0144 0.4540 0.036 Uiso 1 1 calc R U . . .
C48 C 0.6376(4) 0.5661(3) 0.11660(17) 0.0336(11) Uani 1 1 d . . . . .
H48 H 0.5868 0.5384 0.1435 0.040 Uiso 1 1 calc R U . . .
C49 C 0.8555(4) 0.2260(3) 0.23076(16) 0.0271(9) Uani 1 1 d . . . . .
H49 H 0.9368 0.2040 0.2282 0.032 Uiso 1 1 calc R U . . .
C53 C 0.9636(4) 0.7280(3) -0.00249(17) 0.0313(10) Uani 1 1 d . . . . .
H53 H 0.9637 0.7250 0.0322 0.038 Uiso 1 1 calc R U . . .
C57 C 0.8579(4) 0.7399(3) -0.02409(17) 0.0284(10) Uani 1 1 d . . . . .
C59 C 1.3723(4) 0.3095(3) 0.32127(16) 0.0279(10) Uani 1 1 d . . . . .
H59 H 1.4295 0.2625 0.3147 0.034 Uiso 1 1 calc R U . . .
C64 C 0.5384(4) 0.0991(3) 0.34901(16) 0.0257(9) Uani 1 1 d . . . . .
H64 H 0.5730 0.1286 0.3211 0.031 Uiso 1 1 calc R U . . .
C69 C 1.4111(4) 0.3700(3) 0.20273(16) 0.0315(10) Uani 1 1 d . . . . .
H69 H 1.4737 0.3266 0.1976 0.038 Uiso 1 1 calc R U . . .
C72 C 0.6060(4) 0.7286(3) -0.02702(16) 0.0298(10) Uani 1 1 d . . . . .
C77 C 1.4262(4) 0.4574(3) 0.21707(16) 0.0295(10) Uani 1 1 d . . . . .
H77 H 1.5013 0.4850 0.2232 0.035 Uiso 1 1 calc R U . . .
C80 C 0.9354(4) 0.6885(3) 0.14580(15) 0.0243(9) Uani 1 1 d . . . . .
H80 H 1.0107 0.6814 0.1258 0.029 Uiso 1 1 calc R U . . .
C81 C 0.7945(3) 0.1054(3) 0.44960(15) 0.0225(9) Uani 1 1 d . . . . .
C85 C 0.4186(4) 0.0801(3) 0.35188(17) 0.0279(10) Uani 1 1 d . . . . .
H85 H 0.3733 0.0985 0.3263 0.034 Uiso 1 1 calc R U . . .
C87 C 1.4001(4) 0.3960(3) 0.33312(15) 0.0254(9) Uani 1 1 d . . . . .
H87 H 1.4794 0.4190 0.3366 0.031 Uiso 1 1 calc R U . . .
C89 C 0.7500(4) -0.0496(3) 0.30185(18) 0.0330(11) Uani 1 1 d . . . . .
H89 H 0.6785 -0.0138 0.3025 0.040 Uiso 1 1 calc R U . . .
C91 C 0.7917(4) 0.5917(3) 0.05770(16) 0.0290(10) Uani 1 1 d . . . . .
H91 H 0.8659 0.5850 0.0368 0.035 Uiso 1 1 calc R U . . .
C92 C 1.2907(3) 0.4440(3) 0.33942(15) 0.0226(9) Uani 1 1 d . . . . .
C93 C 0.3664(4) 0.0344(3) 0.39186(17) 0.0297(10) Uani 1 1 d . . . . .
H93 H 0.2859 0.0223 0.3938 0.036 Uiso 1 1 calc R U . . .
C97 C 0.7739(4) 0.6630(3) 0.20148(15) 0.0244(9) Uani 1 1 d . . . . .
H97 H 0.7190 0.6356 0.2270 0.029 Uiso 1 1 calc R U . . .
C99 C 0.6532(4) 0.2325(3) 0.24146(16) 0.0283(10) Uani 1 1 d . . . . .
H99 H 0.5700 0.2157 0.2478 0.034 Uiso 1 1 calc R U . . .
C101 C 1.0701(5) 0.7259(3) -0.0829(2) 0.0446(13) Uani 1 1 d . . . . .
H101 H 1.1408 0.7200 -0.1026 0.053 Uiso 1 1 calc R U . . .
C102 C 0.7138(4) 0.6642(3) 0.05697(16) 0.0261(9) Uani 1 1 d . . . . .
C105 C 0.6791(4) 1.0047(3) 0.09721(18) 0.0358(11) Uani 1 1 d . . . . .
H105 H 0.6185 0.9983 0.1251 0.043 Uiso 1 1 calc R U . . .
C106 C 0.4354(4) 0.0063(3) 0.42956(17) 0.0321(10) Uani 1 1 d . . . . .
H106 H 0.4014 -0.0265 0.4563 0.039 Uiso 1 1 calc R U . . .
C107 C 1.2717(4) 0.7563(3) 0.3288(2) 0.0367(12) Uani 1 1 d . . . . .
H107 H 1.2165 0.7418 0.3577 0.044 Uiso 1 1 calc R U . . .
C108 C 0.8707(4) 0.9336(3) 0.03801(18) 0.0339(11) Uani 1 1 d . . . . .
H108 H 0.9277 0.8857 0.0361 0.041 Uiso 1 1 calc R U . . .
C109 C 0.6172(4) 0.6479(3) 0.09431(16) 0.0302(10) Uani 1 1 d . . . . .
H109 H 0.5496 0.6861 0.1024 0.036 Uiso 1 1 calc R U . . .
C110 C 0.7579(4) 0.7447(3) 0.17747(16) 0.0271(9) Uani 1 1 d . . . . .
H110 H 0.6900 0.7835 0.1836 0.032 Uiso 1 1 calc R U . . .
C111 C 0.9958(4) -0.0477(3) 0.27447(18) 0.0369(12) Uani 1 1 d . . . . .
H111 H 1.0686 -0.0153 0.2651 0.044 Uiso 1 1 calc R U . . .
C112 C 1.0233(4) 0.3794(3) 0.21742(15) 0.0232(9) Uani 1 1 d . . . . .
H112 H 1.0539 0.3254 0.2253 0.028 Uiso 1 1 calc R U . . .
C114 C 0.8510(4) 0.3449(3) 0.34054(16) 0.0258(9) Uani 1 1 d . . . . .
H114 H 0.9076 0.3906 0.3296 0.031 Uiso 1 1 calc R U . . .
C115 C 0.7912(5) 0.1814(3) 0.52694(18) 0.0447(13) Uani 1 1 d . . . . .
H115 H 0.7725 0.2306 0.5455 0.054 Uiso 1 1 calc R U . . .
C121 C 0.8694(4) 0.0377(3) 0.52215(17) 0.0354(11) Uani 1 1 d . . . . .
H121 H 0.9024 -0.0102 0.5373 0.043 Uiso 1 1 calc R U . . .
C126 C 1.2896(4) 0.3569(3) 0.19745(15) 0.0281(10) Uani 1 1 d . . . . .
H126 H 1.2534 0.3023 0.1884 0.034 Uiso 1 1 calc R U . . .
C127 C 0.7637(4) -0.0958(3) 0.3466(2) 0.0339(11) Uani 1 1 d . . . . .
H127 H 0.6997 -0.0855 0.3725 0.041 Uiso 1 1 calc R U . . .
C129 C 0.7445(4) 0.5320(3) 0.09476(17) 0.0328(11) Uani 1 1 d . . . . .
H129 H 0.7804 0.4767 0.1038 0.039 Uiso 1 1 calc R U . . .
C131 C 0.6361(4) 1.0309(3) 0.05340(17) 0.0329(11) Uani 1 1 d . . . . .
H131 H 0.5504 1.0398 0.0554 0.040 Uiso 1 1 calc R U . . .
C134 C 0.9434(4) 0.6146(3) 0.41508(18) 0.0333(11) Uani 1 1 d . . . . .
H134 H 0.9068 0.6333 0.4452 0.040 Uiso 1 1 calc R U . . .
C140 C 1.3228(4) 0.5525(3) 0.42147(17) 0.0293(10) Uani 1 1 d . . . . .
C143 C 1.0690(4) 0.7206(3) -0.03166(19) 0.0385(12) Uani 1 1 d . . . . .
H143 H 1.1393 0.7120 -0.0166 0.046 Uiso 1 1 calc R U . . .
C145 C 1.2400(4) 0.7227(3) 0.28375(19) 0.0363(11) Uani 1 1 d . . . . .
H145 H 1.1675 0.6881 0.2872 0.044 Uiso 1 1 calc R U . . .
C146 C 1.2895(4) 0.4844(4) 0.45373(18) 0.0403(12) Uani 1 1 d . . . . .
H146 H 1.2494 0.4374 0.4419 0.048 Uiso 1 1 calc R U . . .
C147 C 0.8161(4) 0.9493(3) -0.00643(18) 0.0340(11) Uani 1 1 d . . . . .
H147 H 0.8424 0.9100 -0.0335 0.041 Uiso 1 1 calc R U . . .
C148 C 1.4421(5) 0.8529(4) 0.2957(3) 0.068(2) Uani 1 1 d . . . . .
H14A H 1.4992 0.8904 0.3096 0.082 Uiso 1 1 calc R U . . .
H14B H 1.4155 0.8817 0.2662 0.082 Uiso 1 1 calc R U . . .
C151 C 0.7658(5) 0.1787(3) 0.47713(17) 0.0400(12) Uani 1 1 d . . . . .
H151 H 0.7298 0.2258 0.4624 0.048 Uiso 1 1 calc R U . . .
C152 C 0.5663(6) 0.6453(4) -0.0307(2) 0.067(2) Uani 1 1 d . . . . .
H152 H 0.5975 0.6013 -0.0116 0.081 Uiso 1 1 calc R U . . .
C154 C 0.4357(5) 0.6879(5) -0.0910(2) 0.0565(17) Uani 1 1 d . . . . .
H154 H 0.3792 0.6740 -0.1129 0.068 Uiso 1 1 calc R U . . .
C155 C 0.2775(8) 0.1202(5) 0.2262(3) 0.092(3) Uani 1 1 d . . . . .
H15C H 0.2442 0.0965 0.2579 0.110 Uiso 1 1 calc R U . . .
H15D H 0.3150 0.1751 0.2324 0.110 Uiso 1 1 calc R U . . .
C156 C 0.0328(6) 0.2879(5) 0.4595(3) 0.083(2) Uani 1 1 d . . . . .
H15A H -0.0066 0.2589 0.4885 0.099 Uiso 1 1 calc R U . . .
H15B H 0.0225 0.2528 0.4304 0.099 Uiso 1 1 calc R U . . .
C161 C 0.5580(5) 0.7912(3) -0.05553(19) 0.0430(13) Uani 1 1 d . . . . .
H161 H 0.5825 0.8484 -0.0533 0.052 Uiso 1 1 calc R U . . .
C164 C 0.9400(5) -0.1898(3) 0.3194(2) 0.0502(15) Uani 1 1 d . . . . .
H16A H 0.9902 -0.2324 0.3342 0.060 Uiso 1 1 calc R U . . .
H16B H 0.9234 -0.2102 0.2867 0.060 Uiso 1 1 calc R U . . .
C165 C 0.4725(5) 0.7708(4) -0.0881(2) 0.0553(16) Uani 1 1 d . . . . .
H165 H 0.4411 0.8140 -0.1077 0.066 Uiso 1 1 calc R U . . .
C171 C 0.8440(4) 0.1116(4) 0.54899(18) 0.0417(13) Uani 1 1 d . . . . .
H171 H 0.8625 0.1144 0.5821 0.050 Uiso 1 1 calc R U . . .
C174 C 1.2601(5) 0.7683(4) 0.2338(2) 0.0501(14) Uani 1 1 d . . . . .
H17A H 1.2571 0.8304 0.2388 0.060 Uiso 1 1 calc R U . . .
H17B H 1.1966 0.7534 0.2133 0.060 Uiso 1 1 calc R U . . .
C180 C 0.7048(5) 1.0874(3) 0.0150(2) 0.0454(13) Uani 1 1 d . . . . .
H18A H 0.6503 1.1257 -0.0008 0.054 Uiso 1 1 calc R U . . .
H18B H 0.7591 1.1232 0.0317 0.054 Uiso 1 1 calc R U . . .
C182 C 0.1942(8) 0.0625(6) 0.1597(3) 0.096(3) Uani 1 1 d . . . . .
H18Q H 0.1270 0.0243 0.1667 0.116 Uiso 1 1 calc R U . . .
H18W H 0.1934 0.0839 0.1255 0.116 Uiso 1 1 calc R U . . .
C183 C 1.3837(4) 0.6215(3) 0.4397(2) 0.0429(13) Uani 1 1 d . . . . .
H183 H 1.4084 0.6674 0.4185 0.051 Uiso 1 1 calc R U . . .
C185 C 0.8238(4) -0.1828(3) 0.3521(2) 0.0475(14) Uani 1 1 d . . . . .
H18C H 0.7708 -0.2282 0.3432 0.057 Uiso 1 1 calc R U . . .
H18D H 0.8395 -0.1919 0.3869 0.057 Uiso 1 1 calc R U . . .
C189 C 0.7733(5) 1.0358(3) -0.0247(2) 0.0484(14) Uani 1 1 d . . . . .
H18E H 0.8410 1.0697 -0.0379 0.058 Uiso 1 1 calc R U . . .
H18F H 0.7237 1.0264 -0.0519 0.058 Uiso 1 1 calc R U . . .
C192 C 1.3378(5) 0.8402(3) 0.3337(2) 0.0535(16) Uani 1 1 d . . . . .
H19A H 1.2833 0.8881 0.3305 0.064 Uiso 1 1 calc R U . . .
H19B H 1.3656 0.8422 0.3669 0.064 Uiso 1 1 calc R U . . .
C195 C 1.3151(4) 0.4854(4) 0.50315(19) 0.0497(15) Uani 1 1 d . . . . .
H195 H 1.2930 0.4390 0.5244 0.060 Uiso 1 1 calc R U . . .
C196 C 1.0049(4) -0.1057(3) 0.31330(19) 0.0355(11) Uani 1 1 d . . . . .
H196 H 1.0824 -0.1063 0.3270 0.043 Uiso 1 1 calc R U . . .
C197 C 0.8000(5) 1.0223(4) 0.1129(2) 0.0507(14) Uani 1 1 d . . . . .
H19C H 0.8116 0.9875 0.1426 0.061 Uiso 1 1 calc R U . . .
H19D H 0.8042 1.0827 0.1221 0.061 Uiso 1 1 calc R U . . .
C200 C 0.9663(5) 0.7399(4) -0.10502(19) 0.0469(14) Uani 1 1 d . . . . .
H200 H 0.9675 0.7456 -0.1396 0.056 Uiso 1 1 calc R U . . .
C205 C 0.8991(4) 1.0039(3) 0.0742(2) 0.0432(13) Uani 1 1 d . . . . .
H20A H 0.9683 0.9866 0.0909 0.052 Uiso 1 1 calc R U . . .
H20B H 0.9185 1.0569 0.0553 0.052 Uiso 1 1 calc R U . . .
C214 C 0.4800(7) 0.6258(5) -0.0627(3) 0.087(3) Uani 1 1 d . . . . .
H214 H 0.4530 0.5691 -0.0643 0.104 Uiso 1 1 calc R U . . .
C218 C 0.9157(4) -0.0565(4) 0.23269(18) 0.0453(13) Uani 1 1 d . . . . .
H21A H 0.9489 -0.0991 0.2094 0.054 Uiso 1 1 calc R U . . .
H21B H 0.9128 -0.0014 0.2148 0.054 Uiso 1 1 calc R U . . .
C223 C 0.3009(12) 0.0165(7) 0.1658(4) 0.157(5) Uani 1 1 d . . . . .
H22C H 0.3494 0.0155 0.1343 0.189 Uiso 1 1 calc R U . . .
H22D H 0.2836 -0.0428 0.1765 0.189 Uiso 1 1 calc R U . . .
C226 C 0.7901(4) -0.0836(4) 0.25059(19) 0.0446(13) Uani 1 1 d . . . . .
H22A H 0.7364 -0.0625 0.2267 0.054 Uiso 1 1 calc R U . . .
H22B H 0.7856 -0.1464 0.2515 0.054 Uiso 1 1 calc R U . . .
C228 C 1.5018(4) 0.7685(4) 0.2806(3) 0.0542(16) Uani 1 1 d . . . . .
H228 H 1.5849 0.7641 0.2878 0.065 Uiso 1 1 calc R U . . .
C233 C 1.4727(5) 0.7228(4) 0.2403(2) 0.0558(17) Uani 1 1 d . . . . .
H233 H 1.5392 0.6906 0.2240 0.067 Uiso 1 1 calc R U . . .
C236 C 1.4076(5) 0.6219(4) 0.4897(2) 0.0556(17) Uani 1 1 d . . . . .
H236 H 1.4475 0.6686 0.5019 0.067 Uiso 1 1 calc R U . . .
C238 C -0.0224(6) 0.3782(5) 0.4523(3) 0.080(2) Uani 1 1 d . . . . .
H23C H 0.0140 0.4054 0.4225 0.120 Uiso 1 1 calc R U . . .
H23D H -0.0098 0.4133 0.4807 0.120 Uiso 1 1 calc R U . . .
H23E H -0.1057 0.3722 0.4493 0.120 Uiso 1 1 calc R U . . .
C242 C 1.3780(5) 0.7453(4) 0.2058(2) 0.0652(18) Uani 1 1 d . . . . .
H24A H 1.3666 0.6964 0.1844 0.078 Uiso 1 1 calc R U . . .
H24B H 1.4045 0.7941 0.1845 0.078 Uiso 1 1 calc R U . . .
C249 C 0.2132(7) 0.2171(5) 0.4669(4) 0.105(3) Uani 1 1 d . . . . .
H24C H 0.2089 0.1888 0.4351 0.126 Uiso 1 1 calc R U . . .
H24D H 0.1753 0.1799 0.4929 0.126 Uiso 1 1 calc R U . . .
C367 C 0.3404(7) 0.2310(6) 0.4767(5) 0.169(6) Uani 1 1 d . . . . .
H36A H 0.3894 0.1911 0.4574 0.253 Uiso 1 1 calc R U . . .
H36B H 0.3499 0.2215 0.5116 0.253 Uiso 1 1 calc R U . . .
H36C H 0.3630 0.2894 0.4674 0.253 Uiso 1 1 calc R U . . .
C777 C 0.3633(11) 0.0614(7) 0.2038(4) 0.159(5) Uani 1 1 d . . . . .
H77A H 0.3895 0.0205 0.2285 0.191 Uiso 1 1 calc R U . . .
H77B H 0.4313 0.0925 0.1885 0.191 Uiso 1 1 calc R U . . .
Cl19 Cl 1.05795(9) 0.08126(7) 0.36112(4) 0.0298(2) Uani 1 1 d . . . . .
Cl20 Cl 0.50388(11) 0.84983(8) 0.08149(5) 0.0457(3) Uani 1 1 d . . . . .
Cl22 Cl 1.56726(10) 0.57664(8) 0.31627(5) 0.0442(3) Uani 1 1 d . . . . .
Fe8 Fe 1.31522(5) 0.39490(4) 0.26898(2) 0.02190(13) Uani 1 1 d . . . . .
Fe9 Fe 0.77312(5) 0.64900(4) 0.12624(2) 0.02227(13) Uani 1 1 d . . . . .
Fe10 Fe 0.76422(5) 0.26744(4) 0.29442(2) 0.02088(13) Uani 1 1 d . . . . .
P14 P 0.76509(9) 0.09948(7) 0.38382(4) 0.0200(2) Uani 1 1 d . . . . .
P15 P 0.71989(10) 0.75652(7) 0.01468(4) 0.0248(2) Uani 1 1 d . . . . .
P18 P 1.28142(9) 0.55625(7) 0.35741(4) 0.0250(2) Uani 1 1 d . . . . .
Rh2 Rh 0.69202(3) 0.89339(2) 0.04697(2) 0.02600(8) Uani 1 1 d . . . . .
Rh4 Rh 0.88893(3) 0.00516(2) 0.33921(2) 0.02214(8) Uani 1 1 d . . . . .
Rh5 Rh 1.38995(3) 0.65657(2) 0.30793(2) 0.03238(10) Uani 1 1 d . . . . .
O136 O 0.1546(4) 0.2966(3) 0.46604(19) 0.0814(15) Uani 1 1 d . . . . .
O166 O 0.1865(5) 0.1337(4) 0.1934(2) 0.1006(19) Uani 1 1 d . . . . .

loop_
_atom_site_aniso_label
_atom_site_aniso_U_11
_atom_site_aniso_U_22
_atom_site_aniso_U_33
_atom_site_aniso_U_23
_atom_site_aniso_U_13
_atom_site_aniso_U_12
C992 0.061(9) 0.068(10) 0.051(7) -0.004(7) -0.010(6) 0.036(8)
C993 0.086(9) 0.043(7) 0.038(6) -0.009(5) 0.005(5) 0.019(6)
C994 0.038(6) 0.063(7) 0.074(8) 0.006(6) -0.008(5) -0.019(5)
C995 0.027(6) 0.104(11) 0.053(7) -0.008(7) 0.005(5) -0.014(6)
O91A 0.034(2) 0.049(2) 0.067(3) -0.015(2) 0.0081(18) 0.0012(17)
C881 0.032(7) 0.042(9) 0.044(7) -0.007(6) 0.003(6) -0.004(6)
C884 0.039(8) 0.065(11) 0.074(12) -0.013(9) -0.018(8) -0.010(7)
C883 0.040(8) 0.047(9) 0.140(16) 0.005(10) -0.007(9) 0.002(7)
C882 0.050(9) 0.051(9) 0.031(7) -0.004(7) -0.012(6) -0.003(7)
O81B 0.034(2) 0.049(2) 0.067(3) -0.015(2) 0.0081(18) 0.0012(17)
C1 0.020(2) 0.018(2) 0.024(2) -0.0003(16) 0.0005(16) -0.0021(16)
C3 0.039(3) 0.084(5) 0.039(3) -0.024(3) -0.010(2) 0.023(3)
C5 0.021(2) 0.022(2) 0.022(2) -0.0032(17) -0.0051(16) -0.0020(16)
C7 0.022(2) 0.025(2) 0.019(2) -0.0004(17) -0.0004(16) -0.0025(17)
C8 0.020(2) 0.027(2) 0.024(2) 0.0048(18) -0.0024(16) -0.0019(17)
C9 0.027(2) 0.035(3) 0.027(2) -0.009(2) -0.0024(18) -0.0005(19)
C10 0.023(2) 0.032(2) 0.024(2) 0.0059(19) -0.0007(17) 0.0009(18)
C11 0.023(2) 0.023(2) 0.0161(19) -0.0012(16) -0.0030(16) 0.0011(16)
C12 0.019(2) 0.030(2) 0.021(2) 0.0009(18) -0.0040(16) 0.0000(17)
C15 0.027(2) 0.018(2) 0.030(2) 0.0012(17) -0.0042(18) -0.0038(17)
C17 0.024(2) 0.026(2) 0.021(2) 0.0018(17) 0.0007(17) 0.0002(17)
C22 0.021(2) 0.031(2) 0.020(2) 0.0007(18) -0.0010(16) -0.0005(17)
C23 0.024(2) 0.018(2) 0.020(2) 0.0012(16) -0.0039(16) -0.0020(16)
C25 0.023(2) 0.021(2) 0.027(2) -0.0002(18) 0.0012(17) 0.0008(17)
C26 0.023(2) 0.019(2) 0.032(2) 0.0012(18) 0.0011(18) -0.0024(17)
C28 0.041(3) 0.027(2) 0.021(2) 0.0010(18) 0.0001(19) -0.003(2)
C29 0.026(2) 0.027(2) 0.016(2) 0.0029(17) -0.0035(16) 0.0003(17)
C31 0.033(2) 0.020(2) 0.026(2) -0.0002(18) -0.0079(18) -0.0033(18)
C33 0.027(2) 0.025(2) 0.016(2) 0.0020(17) -0.0040(16) -0.0038(17)
C34 0.022(2) 0.023(2) 0.024(2) 0.0002(17) -0.0022(17) -0.0006(17)
C35 0.020(2) 0.025(2) 0.034(2) -0.0009(19) 0.0003(18) 0.0018(17)
C36 0.041(3) 0.044(3) 0.026(2) -0.004(2) -0.001(2) 0.002(2)
C38 0.030(2) 0.023(2) 0.025(2) 0.0001(18) -0.0006(18) -0.0006(18)
C40 0.026(2) 0.030(2) 0.016(2) 0.0017(17) 0.0002(16) 0.0020(18)
C42 0.028(2) 0.022(2) 0.025(2) -0.0007(18) -0.0067(18) 0.0019(17)
C43 0.026(2) 0.031(2) 0.028(2) 0.0037(19) -0.0035(18) 0.0021(18)
C44 0.026(2) 0.029(2) 0.023(2) 0.0046(18) -0.0090(17) -0.0021(18)
C47 0.022(2) 0.041(3) 0.027(2) 0.009(2) -0.0012(18) 0.0091(19)
C48 0.038(3) 0.033(3) 0.030(2) 0.002(2) -0.010(2) -0.012(2)
C49 0.029(2) 0.023(2) 0.028(2) -0.0029(18) 0.0022(18) 0.0017(18)
C53 0.032(2) 0.031(3) 0.030(2) -0.003(2) -0.0022(19) 0.001(2)
C57 0.029(2) 0.026(2) 0.031(2) -0.0053(19) -0.0022(19) 0.0033(18)
C59 0.033(2) 0.027(2) 0.025(2) -0.0017(18) -0.0032(18) 0.0079(19)
C64 0.026(2) 0.022(2) 0.029(2) 0.0043(18) -0.0024(18) -0.0021(17)
C69 0.026(2) 0.043(3) 0.024(2) 0.002(2) 0.0023(18) 0.009(2)
C72 0.025(2) 0.039(3) 0.026(2) 0.001(2) -0.0064(18) -0.0008(19)
C77 0.022(2) 0.042(3) 0.024(2) 0.005(2) 0.0025(17) -0.0022(19)
C80 0.024(2) 0.029(2) 0.021(2) -0.0025(18) -0.0036(17) 0.0007(17)
C81 0.021(2) 0.025(2) 0.022(2) 0.0024(17) -0.0006(16) -0.0033(17)
C85 0.023(2) 0.026(2) 0.035(3) 0.0012(19) -0.0087(19) -0.0009(18)
C87 0.023(2) 0.031(2) 0.023(2) -0.0020(18) -0.0034(17) 0.0038(18)
C89 0.024(2) 0.033(3) 0.043(3) -0.013(2) -0.005(2) -0.0005(19)
C91 0.036(3) 0.029(2) 0.023(2) -0.0091(19) -0.0078(19) 0.0014(19)
C92 0.018(2) 0.024(2) 0.025(2) -0.0024(17) -0.0031(16) 0.0017(16)
C93 0.022(2) 0.029(2) 0.037(3) -0.005(2) 0.0007(19) -0.0033(18)
C97 0.024(2) 0.028(2) 0.021(2) -0.0024(18) -0.0021(17) 0.0017(17)
C99 0.026(2) 0.035(3) 0.024(2) 0.0072(19) -0.0059(18) -0.0067(19)
C101 0.036(3) 0.051(3) 0.045(3) -0.011(3) 0.009(2) -0.001(2)
C102 0.027(2) 0.027(2) 0.025(2) -0.0031(18) -0.0085(18) -0.0025(18)
C105 0.039(3) 0.036(3) 0.032(3) -0.009(2) 0.001(2) 0.007(2)
C106 0.030(2) 0.039(3) 0.028(2) 0.003(2) 0.0004(19) -0.007(2)
C107 0.022(2) 0.026(2) 0.061(3) -0.009(2) 0.006(2) -0.0038(19)
C108 0.025(2) 0.033(3) 0.043(3) -0.004(2) 0.003(2) -0.0032(19)
C109 0.028(2) 0.033(3) 0.032(2) -0.002(2) -0.0098(19) -0.0050(19)
C110 0.030(2) 0.023(2) 0.029(2) -0.0052(18) -0.0055(18) 0.0041(18)
C111 0.026(2) 0.050(3) 0.034(3) -0.011(2) 0.001(2) 0.002(2)
C112 0.024(2) 0.025(2) 0.021(2) 0.0017(17) -0.0047(16) 0.0061(17)
C114 0.024(2) 0.026(2) 0.028(2) 0.0021(18) -0.0094(18) -0.0055(18)
C115 0.072(4) 0.036(3) 0.026(3) -0.005(2) -0.004(2) -0.005(3)
C121 0.023(2) 0.058(3) 0.026(2) 0.014(2) -0.0026(18) 0.007(2)
C126 0.029(2) 0.034(3) 0.022(2) -0.0041(19) -0.0040(18) 0.0054(19)
C127 0.024(2) 0.022(2) 0.056(3) -0.005(2) -0.002(2) 0.0013(18)
C129 0.049(3) 0.022(2) 0.029(2) -0.0051(19) -0.012(2) 0.002(2)
C131 0.035(3) 0.025(2) 0.038(3) -0.003(2) 0.003(2) 0.007(2)
C134 0.024(2) 0.043(3) 0.033(3) -0.009(2) 0.0030(19) 0.004(2)
C140 0.017(2) 0.038(3) 0.033(2) -0.011(2) -0.0043(18) 0.0062(19)
C143 0.031(3) 0.042(3) 0.044(3) -0.004(2) -0.006(2) 0.005(2)
C145 0.024(2) 0.027(2) 0.056(3) 0.006(2) 0.007(2) -0.0021(19)
C146 0.032(3) 0.054(3) 0.036(3) -0.011(2) -0.004(2) -0.005(2)
C147 0.036(3) 0.032(3) 0.032(3) 0.000(2) 0.006(2) -0.002(2)
C148 0.036(3) 0.036(3) 0.129(6) -0.008(4) 0.017(4) -0.012(2)
C151 0.059(3) 0.035(3) 0.027(3) 0.001(2) -0.010(2) 0.002(2)
C152 0.100(5) 0.051(4) 0.057(4) 0.012(3) -0.048(4) -0.035(4)
C154 0.039(3) 0.094(5) 0.038(3) -0.017(3) -0.007(2) -0.013(3)
C155 0.162(8) 0.055(4) 0.067(5) -0.010(4) -0.056(5) 0.031(5)
C156 0.069(5) 0.096(6) 0.084(5) -0.005(5) -0.011(4) -0.019(4)
C161 0.047(3) 0.036(3) 0.047(3) -0.009(2) -0.016(2) 0.009(2)
C164 0.039(3) 0.032(3) 0.079(4) -0.003(3) 0.000(3) 0.012(2)
C165 0.056(4) 0.071(4) 0.043(3) -0.014(3) -0.024(3) 0.026(3)
C171 0.035(3) 0.067(4) 0.023(2) 0.003(2) -0.004(2) -0.012(3)
C174 0.041(3) 0.042(3) 0.065(4) 0.012(3) 0.009(3) 0.000(2)
C180 0.052(3) 0.036(3) 0.046(3) 0.011(2) 0.002(3) 0.010(2)
C182 0.116(7) 0.117(7) 0.060(5) -0.016(5) -0.029(5) -0.022(6)
C183 0.034(3) 0.040(3) 0.057(3) -0.012(3) -0.020(2) 0.004(2)
C185 0.036(3) 0.026(3) 0.079(4) 0.006(3) 0.004(3) 0.006(2)
C189 0.053(3) 0.045(3) 0.046(3) 0.012(3) 0.007(3) 0.000(3)
C192 0.033(3) 0.032(3) 0.093(5) -0.014(3) 0.009(3) -0.007(2)
C195 0.034(3) 0.084(4) 0.031(3) -0.001(3) -0.002(2) -0.001(3)
C196 0.023(2) 0.035(3) 0.048(3) -0.011(2) 0.000(2) 0.007(2)
C197 0.059(4) 0.049(3) 0.046(3) -0.017(3) -0.017(3) 0.002(3)
C200 0.048(3) 0.063(4) 0.030(3) -0.007(3) 0.001(2) 0.007(3)
C205 0.035(3) 0.043(3) 0.053(3) -0.010(3) -0.007(2) -0.008(2)
C214 0.123(7) 0.083(5) 0.062(4) 0.017(4) -0.049(4) -0.061(5)
C218 0.043(3) 0.062(4) 0.031(3) -0.015(3) 0.000(2) 0.002(3)
C223 0.262(15) 0.118(8) 0.103(8) -0.053(7) -0.078(9) 0.101(9)
C226 0.041(3) 0.048(3) 0.047(3) -0.022(3) -0.010(2) 0.003(2)
C228 0.020(2) 0.038(3) 0.101(5) 0.005(3) 0.016(3) -0.006(2)
C233 0.034(3) 0.050(4) 0.078(4) 0.019(3) 0.026(3) 0.004(3)
C236 0.051(3) 0.052(4) 0.069(4) -0.029(3) -0.036(3) 0.015(3)
C238 0.075(5) 0.101(6) 0.063(5) -0.004(4) -0.002(4) 0.001(4)
C242 0.066(4) 0.058(4) 0.066(4) 0.024(3) 0.023(3) 0.006(3)
C249 0.096(6) 0.048(4) 0.181(9) -0.052(5) -0.060(6) 0.021(4)
C367 0.072(6) 0.095(7) 0.352(18) -0.126(9) -0.072(8) 0.025(5)
C777 0.209(12) 0.152(10) 0.130(9) -0.072(8) -0.091(9) 0.100(9)
Cl19 0.0213(5) 0.0342(6) 0.0346(6) -0.0039(5) -0.0074(4) 0.0007(4)
Cl20 0.0323(6) 0.0371(7) 0.0644(9) 0.0021(6) 0.0153(6) 0.0000(5)
Cl22 0.0219(6) 0.0386(7) 0.0710(9) 0.0006(6) 0.0030(6) 0.0002(5)
Fe8 0.0189(3) 0.0239(3) 0.0229(3) -0.0005(2) -0.0018(2) 0.0028(2)
Fe9 0.0240(3) 0.0207(3) 0.0227(3) -0.0017(2) -0.0054(2) 0.0007(2)
Fe10 0.0207(3) 0.0206(3) 0.0213(3) 0.0039(2) -0.0025(2) -0.0005(2)
P14 0.0186(5) 0.0212(5) 0.0203(5) 0.0035(4) -0.0033(4) -0.0005(4)
P15 0.0226(6) 0.0275(6) 0.0247(6) -0.0008(5) -0.0040(4) 0.0000(4)
P18 0.0194(5) 0.0242(6) 0.0313(6) -0.0040(5) 0.0000(4) -0.0010(4)
Rh2 0.02468(18) 0.02567(18) 0.02725(18) -0.00018(14) 0.00041(14) 0.00044(14)
Rh4 0.02030(16) 0.02275(17) 0.02370(17) -0.00012(13) -0.00388(13) 0.00144(13)
Rh5 0.02122(18) 0.02518(19) 0.0491(2) -0.00283(17) 0.00791(16) -0.00185(14)
O136 0.062(3) 0.084(4) 0.099(4) -0.021(3) -0.006(3) -0.012(3)
O166 0.122(5) 0.103(4) 0.083(4) -0.027(3) -0.048(3) 0.045(4)

loop_
_atom_type_symbol
_atom_type_description
_atom_type_scat_dispersion_real
_atom_type_scat_dispersion_imag
_atom_type_scat_source
C C 0.0033 0.0016 'International Tables Vol C Tables 4.2.6.8 and 6.1.1.4'
Cl Cl 0.1484 0.1585 'International Tables Vol C Tables 4.2.6.8 and 6.1.1.4'
Fe Fe 0.3463 0.8444 'International Tables Vol C Tables 4.2.6.8 and 6.1.1.4'
P P 0.1023 0.0942 'International Tables Vol C Tables 4.2.6.8 and 6.1.1.4'
Rh Rh -1.1178 0.9187 'International Tables Vol C Tables 4.2.6.8 and 6.1.1.4'
O O 0.0106 0.0060 'International Tables Vol C Tables 4.2.6.8 and 6.1.1.4'
H H 0.0000 0.0000 'International Tables Vol C Tables 4.2.6.8 and 6.1.1.4'

loop_
_geom_angle_atom_site_label_1
_geom_angle_atom_site_label_2
_geom_angle_atom_site_label_3
_geom_angle
_geom_angle_site_symmetry_1
_geom_angle_site_symmetry_3
_geom_angle_publ_flag
O91A C992 C993 106.5(10) . . ?
O91A C992 H992 110.4 . . ?
C993 C992 H992 110.4 . . ?
O91A C992 H991 110.4 . . ?
C993 C992 H991 110.4 . . ?
H992 C992 H991 108.6 . . ?
C992 C993 H993 109.5 . . ?
C992 C993 H994 109.5 . . ?
H993 C993 H994 109.5 . . ?
C992 C993 H995 109.5 . . ?
H993 C993 H995 109.5 . . ?
H994 C993 H995 109.5 . . ?
C995 C994 H880 109.5 . . ?
C995 C994 H881 109.5 . . ?
H880 C994 H881 109.5 . . ?
C995 C994 H882 109.5 . . ?
H880 C994 H882 109.5 . . ?
H881 C994 H882 109.5 . . ?
O91A C995 C994 106.6(8) . . ?
O91A C995 H5A 110.4 . . ?
C994 C995 H5A 110.4 . . ?
O91A C995 H5B 110.4 . . ?
C994 C995 H5B 110.4 . . ?
H5A C995 H5B 108.6 . . ?
C995 O91A C992 109.8(9) . . ?
O81B C881 C882 102.6(11) . . ?
O81B C881 H1A 111.3 . . ?
C882 C881 H1A 111.3 . . ?
O81B C881 H1B 111.3 . . ?
C882 C881 H1B 111.3 . . ?
H1A C881 H1B 109.2 . . ?
O81B C884 C883 99.7(11) . . ?
O81B C884 H4A 111.8 . . ?
C883 C884 H4A 111.8 . . ?
O81B C884 H4B 111.8 . . ?
C883 C884 H4B 111.8 . . ?
H4A C884 H4B 109.6 . . ?
C884 C883 C882 107.5(12) . . ?
C884 C883 H3A 110.2 . . ?
C882 C883 H3A 110.2 . . ?
C884 C883 H3B 110.2 . . ?
C882 C883 H3B 110.2 . . ?
H3A C883 H3B 108.5 . . ?
C881 C882 C883 104.8(14) . . ?
C881 C882 H2A 110.8 . . ?
C883 C882 H2A 110.8 . . ?
C881 C882 H2B 110.8 . . ?
C883 C882 H2B 110.8 . . ?
H2A C882 H2B 108.9 . . ?
C881 O81B C884 110.2(9) . . ?
C64 C1 C43 118.2(4) . . ?
C64 C1 P14 120.6(3) . . ?
C43 C1 P14 121.1(3) . . ?
C236 C3 C195 120.3(5) . . ?
C236 C3 H3 119.9 . . ?
C195 C3 H3 119.9 . . ?
C80 C5 C97 107.6(4) . . ?
C80 C5 C11 126.7(4) . . ?
C97 C5 C11 125.6(4) . . ?
C80 C5 Fe9 70.1(2) . . ?
C97 C5 Fe9 69.2(2) . . ?
C11 C5 Fe9 124.3(3) . . ?
C42 C7 C23 108.4(4) . . ?
C42 C7 Fe10 69.7(2) . . ?
C23 C7 Fe10 69.2(2) . . ?
C42 C7 H7 125.8 . . ?
C23 C7 H7 125.8 . . ?
Fe10 C7 H7 125.8 . . ?
C114 C8 C23 108.3(4) . . ?
C114 C8 Fe10 70.3(2) . . ?
C23 C8 Fe10 69.9(2) . . ?
C114 C8 H8 125.9 . . ?
C23 C8 H8 125.9 . . ?
Fe10 C8 H8 125.9 . . ?
C134 C9 C26 120.5(4) . . ?
C134 C9 H9 119.8 . . ?
C26 C9 H9 119.8 . . ?
C22 C10 C77 108.2(4) . . ?
C22 C10 Fe8 70.5(2) . . ?
C77 C10 Fe8 69.3(2) . . ?
C22 C10 H10 125.9 . . ?
C77 C10 H10 125.9 . . ?
Fe8 C10 H10 125.9 . . ?
C12 C11 C17 119.2(4) . . ?
C12 C11 C5 120.7(4) . . ?
C17 C11 C5 120.1(4) . . ?
C29 C12 C11 121.3(4) . . ?
C29 C12 H12 119.4 . . ?
C11 C12 H12 119.4 . . ?
C25 C15 C35 120.3(4) . . ?
C25 C15 H15 119.9 . . ?
C35 C15 H15 119.9 . . ?
C40 C17 C11 120.2(4) . . ?
C40 C17 H17 119.9 . . ?
C11 C17 H17 119.9 . . ?
C10 C22 C126 107.6(4) . . ?
C10 C22 C40 127.2(4) . . ?
C126 C22 C40 125.2(4) . . ?
C10 C22 Fe8 69.1(2) . . ?
C126 C22 Fe8 69.8(2) . . ?
C40 C22 Fe8 126.5(3) . . ?
C7 C23 C8 106.7(3) . . ?
C7 C23 P14 128.8(3) . . ?
C8 C23 P14 124.2(3) . . ?
C7 C23 Fe10 69.9(2) . . ?
C8 C23 Fe10 68.8(2) . . ?
P14 C23 Fe10 131.2(2) . . ?
C15 C25 C26 121.3(4) . . ?
C15 C25 H25 119.3 . . ?
C26 C25 H25 119.3 . . ?
C25 C26 C9 117.8(4) . . ?
C25 C26 P18 120.0(3) . . ?
C9 C26 P18 122.1(3) . . ?
C49 C28 C99 107.8(4) . . ?
C49 C28 Fe10 69.1(2) . . ?
C99 C28 Fe10 69.6(2) . . ?
C49 C28 H28 126.1 . . ?
C99 C28 H28 126.1 . . ?
Fe10 C28 H28 126.1 . . ?
C12 C29 C112 118.7(4) . . ?
C12 C29 C33 120.7(4) . . ?
C112 C29 C33 120.6(4) . . ?
C80 C31 C110 108.3(4) . . ?
C80 C31 Fe9 70.1(2) . . ?
C110 C31 Fe9 69.3(2) . . ?
C80 C31 H31 125.8 . . ?
C110 C31 H31 125.8 . . ?
Fe9 C31 H31 125.8 . . ?
C44 C33 C49 107.3(4) . . ?
C44 C33 C29 126.3(4) . . ?
C49 C33 C29 126.4(4) . . ?
C44 C33 Fe10 69.5(2) . . ?
C49 C33 Fe10 69.5(2) . . ?
C29 C33 Fe10 124.6(3) . . ?
C38 C34 C92 109.0(4) . . ?
C38 C34 Fe8 70.0(2) . . ?
C92 C34 Fe8 69.4(2) . . ?
C38 C34 H34 125.5 . . ?
C92 C34 H34 125.5 . . ?
Fe8 C34 H34 125.5 . . ?
C134 C35 C15 119.5(4) . . ?
C134 C35 H35 120.3 . . ?
C15 C35 H35 120.3 . . ?
C200 C36 C57 119.9(5) . . ?
C200 C36 H36 120.0 . . ?
C57 C36 H36 120.0 . . ?
C34 C38 C59 107.9(4) . . ?
C34 C38 Fe8 69.7(2) . . ?
C59 C38 Fe8 69.5(2) . . ?
C34 C38 H38 126.0 . . ?
C59 C38 H38 126.0 . . ?
Fe8 C38 H38 126.0 . . ?
C112 C40 C17 119.6(4) . . ?
C112 C40 C22 119.8(4) . . ?
C17 C40 C22 120.7(4) . . ?
C114 C42 C7 107.9(4) . . ?
C114 C42 Fe10 69.5(2) . . ?
C7 C42 Fe10 69.8(2) . . ?
C114 C42 H42 126.1 . . ?
C7 C42 H42 126.1 . . ?
Fe10 C42 H42 126.1 . . ?
C106 C43 C1 120.9(4) . . ?
C106 C43 H43 119.5 . . ?
C1 C43 H43 119.5 . . ?
C33 C44 C99 108.6(4) . . ?
C33 C44 Fe10 69.7(2) . . ?
C99 C44 Fe10 70.4(2) . . ?
C33 C44 H44 125.7 . . ?
C99 C44 H44 125.7 . . ?
Fe10 C44 H44 125.7 . . ?
C81 C47 C121 120.7(4) . . ?
C81 C47 H47 119.6 . . ?
C121 C47 H47 119.6 . . ?
C129 C48 C109 108.9(4) . . ?
C129 C48 Fe9 70.0(3) . . ?
C109 C48 Fe9 69.2(3) . . ?
C129 C48 H48 125.6 . . ?
C109 C48 H48 125.6 . . ?
Fe9 C48 H48 125.6 . . ?
C28 C49 C33 108.5(4) . . ?
C28 C49 Fe10 70.4(2) . . ?
C33 C49 Fe10 69.4(2) . . ?
C28 C49 H49 125.7 . . ?
C33 C49 H49 125.7 . . ?
Fe10 C49 H49 125.7 . . ?
C143 C53 C57 121.0(4) . . ?
C143 C53 H53 119.5 . . ?
C57 C53 H53 119.5 . . ?
C53 C57 C36 118.7(4) . . ?
C53 C57 P15 120.8(3) . . ?
C36 C57 P15 120.3(3) . . ?
C38 C59 C87 108.5(4) . . ?
C38 C59 Fe8 70.1(2) . . ?
C87 C59 Fe8 69.2(2) . . ?
C38 C59 H59 125.8 . . ?
C87 C59 H59 125.8 . . ?
Fe8 C59 H59 125.8 . . ?
C85 C64 C1 120.5(4) . . ?
C85 C64 H64 119.8 . . ?
C1 C64 H64 119.8 . . ?
C126 C69 C77 107.9(4) . . ?
C126 C69 Fe8 70.2(2) . . ?
C77 C69 Fe8 69.0(2) . . ?
C126 C69 H69 126.0 . . ?
C77 C69 H69 126.0 . . ?
Fe8 C69 H69 126.0 . . ?
C161 C72 C152 117.8(5) . . ?
C161 C72 P15 120.3(4) . . ?
C152 C72 P15 121.9(4) . . ?
C69 C77 C10 107.8(4) . . ?
C69 C77 Fe8 70.2(2) . . ?
C10 C77 Fe8 69.7(2) . . ?
C69 C77 H77 126.1 . . ?
C10 C77 H77 126.1 . . ?
Fe8 C77 H77 126.1 . . ?
C31 C80 C5 108.2(4) . . ?
C31 C80 Fe9 69.3(2) . . ?
C5 C80 Fe9 69.2(2) . . ?
C31 C80 H80 125.9 . . ?
C5 C80 H80 125.9 . . ?
Fe9 C80 H80 125.9 . . ?
C47 C81 C151 119.6(4) . . ?
C47 C81 P14 119.3(3) . . ?
C151 C81 P14 121.1(3) . . ?
C93 C85 C64 120.9(4) . . ?
C93 C85 H85 119.6 . . ?
C64 C85 H85 119.6 . . ?
C59 C87 C92 107.8(4) . . ?
C59 C87 Fe8 70.2(2) . . ?
C92 C87 Fe8 69.6(2) . . ?
C59 C87 H87 126.1 . . ?
C92 C87 H87 126.1 . . ?
Fe8 C87 H87 126.1 . . ?
C127 C89 C226 123.5(4) . . ?
C127 C89 Rh4 70.2(3) . . ?
C226 C89 Rh4 113.3(3) . . ?
C127 C89 H89 114.1 . . ?
C226 C89 H89 114.1 . . ?
Rh4 C89 H89 114.1 . . ?
C129 C91 C102 108.0(4) . . ?
C129 C91 Fe9 69.5(2) . . ?
C102 C91 Fe9 69.1(2) . . ?
C129 C91 H91 126.0 . . ?
C102 C91 H91 126.0 . . ?
Fe9 C91 H91 126.0 . . ?
C34 C92 C87 106.8(4) . . ?
C34 C92 P18 129.3(3) . . ?
C87 C92 P18 123.8(3) . . ?
C34 C92 Fe8 70.0(2) . . ?
C87 C92 Fe8 69.0(2) . . ?
P18 C92 Fe8 128.2(2) . . ?
C85 C93 C106 119.0(4) . . ?
C85 C93 H93 120.5 . . ?
C106 C93 H93 120.5 . . ?
C110 C97 C5 107.9(4) . . ?
C110 C97 Fe9 69.4(2) . . ?
C5 C97 Fe9 69.7(2) . . ?
C110 C97 H97 126.0 . . ?
C5 C97 H97 126.0 . . ?
Fe9 C97 H97 126.0 . . ?
C44 C99 C28 107.9(4) . . ?
C44 C99 Fe10 69.0(2) . . ?
C28 C99 Fe10 69.8(2) . . ?
C44 C99 H99 126.1 . . ?
C28 C99 H99 126.1 . . ?
Fe10 C99 H99 126.1 . . ?
C143 C101 C200 119.8(5) . . ?
C143 C101 H101 120.1 . . ?
C200 C101 H101 120.1 . . ?
C91 C102 C109 107.4(4) . . ?
C91 C102 P15 128.7(3) . . ?
C109 C102 P15 123.6(3) . . ?
C91 C102 Fe9 70.0(2) . . ?
C109 C102 Fe9 68.8(2) . . ?
P15 C102 Fe9 130.7(2) . . ?
C131 C105 C197 126.2(5) . . ?
C131 C105 Rh2 72.8(3) . . ?
C197 C105 Rh2 107.7(3) . . ?
C131 C105 H105 114.0 . . ?
C197 C105 H105 114.0 . . ?
Rh2 C105 H105 114.0 . . ?
C43 C106 C93 120.5(4) . . ?
C43 C106 H106 119.8 . . ?
C93 C106 H106 119.8 . . ?
C145 C107 C192 124.7(5) . . ?
C145 C107 Rh5 71.8(3) . . ?
C192 C107 Rh5 110.1(3) . . ?
C145 C107 H107 114.1 . . ?
C192 C107 H107 114.1 . . ?
Rh5 C107 H107 114.1 . . ?
C147 C108 C205 123.9(4) . . ?
C147 C108 Rh2 70.1(3) . . ?
C205 C108 Rh2 112.9(3) . . ?
C147 C108 H108 114.1 . . ?
C205 C108 H108 114.1 . . ?
Rh2 C108 H108 114.1 . . ?
C48 C109 C102 107.4(4) . . ?
C48 C109 Fe9 70.1(3) . . ?
C102 C109 Fe9 69.5(2) . . ?
C48 C109 H109 126.3 . . ?
C102 C109 H109 126.3 . . ?
Fe9 C109 H109 126.3 . . ?
C31 C110 C97 107.9(4) . . ?
C31 C110 Fe9 70.0(2) . . ?
C97 C110 Fe9 69.6(2) . . ?
C31 C110 H110 126.0 . . ?
C97 C110 H110 126.0 . . ?
Fe9 C110 H110 126.0 . . ?
C196 C111 C218 125.8(5) . . ?
C196 C111 Rh4 73.5(3) . . ?
C218 C111 Rh4 107.3(3) . . ?
C196 C111 H111 114.1 . . ?
C218 C111 H111 114.1 . . ?
Rh4 C111 H111 114.1 . . ?
C40 C112 C29 121.0(4) . . ?
C40 C112 H112 119.5 . . ?
C29 C112 H112 119.5 . . ?
C8 C114 C42 108.8(4) . . ?
C8 C114 Fe10 69.2(2) . . ?
C42 C114 Fe10 70.2(2) . . ?
C8 C114 H114 125.6 . . ?
C42 C114 H114 125.6 . . ?
Fe10 C114 H114 125.6 . . ?
C171 C115 C151 120.4(5) . . ?
C171 C115 H115 119.8 . . ?
C151 C115 H115 119.8 . . ?
C171 C121 C47 119.5(5) . . ?
C171 C121 H121 120.2 . . ?
C47 C121 H121 120.2 . . ?
C69 C126 C22 108.6(4) . . ?
C69 C126 Fe8 69.6(2) . . ?
C22 C126 Fe8 69.8(2) . . ?
C69 C126 H126 125.7 . . ?
C22 C126 H126 125.7 . . ?
Fe8 C126 H126 125.7 . . ?
C89 C127 C185 126.9(5) . . ?
C89 C127 Rh4 71.0(3) . . ?
C185 C127 Rh4 110.8(3) . . ?
C89 C127 H127 113.4 . . ?
C185 C127 H127 113.4 . . ?
Rh4 C127 H127 113.4 . . ?
C48 C129 C91 108.3(4) . . ?
C48 C129 Fe9 69.6(3) . . ?
C91 C129 Fe9 69.9(2) . . ?
C48 C129 H129 125.8 . . ?
C91 C129 H129 125.8 . . ?
Fe9 C129 H129 125.8 . . ?
C105 C131 C180 123.2(5) . . ?
C105 C131 Rh2 71.2(3) . . ?
C180 C131 Rh2 111.2(3) . . ?
C105 C131 H131 114.5 . . ?
C180 C131 H131 114.5 . . ?
Rh2 C131 H131 114.5 . . ?
C35 C134 C9 120.5(4) . . ?
C35 C134 H134 119.7 . . ?
C9 C134 H134 119.7 . . ?
C146 C140 C183 118.7(4) . . ?
C146 C140 P18 121.7(4) . . ?
C183 C140 P18 119.6(4) . . ?
C101 C143 C53 120.0(5) . . ?
C101 C143 H143 120.0 . . ?
C53 C143 H143 120.0 . . ?
C107 C145 C174 124.4(5) . . ?
C107 C145 Rh5 69.5(3) . . ?
C174 C145 Rh5 114.7(3) . . ?
C107 C145 H145 113.6 . . ?
C174 C145 H145 113.6 . . ?
Rh5 C145 H145 113.6 . . ?
C195 C146 C140 120.8(5) . . ?
C195 C146 H146 119.6 . . ?
C140 C146 H146 119.6 . . ?
C108 C147 C189 126.2(5) . . ?
C108 C147 Rh2 71.1(3) . . ?
C189 C147 Rh2 110.9(3) . . ?
C108 C147 H147 113.6 . . ?
C189 C147 H147 113.6 . . ?
Rh2 C147 H147 113.6 . . ?
C192 C148 C228 112.7(5) . . ?
C192 C148 H14A 109.0 . . ?
C228 C148 H14A 109.0 . . ?
C192 C148 H14B 109.0 . . ?
C228 C148 H14B 109.0 . . ?
H14A C148 H14B 107.8 . . ?
C81 C151 C115 119.5(5) . . ?
C81 C151 H151 120.3 . . ?
C115 C151 H151 120.3 . . ?
C72 C152 C214 120.8(6) . . ?
C72 C152 H152 119.6 . . ?
C214 C152 H152 119.6 . . ?
C214 C154 C165 120.3(6) . . ?
C214 C154 H154 119.9 . . ?
C165 C154 H154 119.9 . . ?
O166 C155 C777 109.2(6) . . ?
O166 C155 H15C 109.8 . . ?
C777 C155 H15C 109.8 . . ?
O166 C155 H15D 109.8 . . ?
C777 C155 H15D 109.8 . . ?
H15C C155 H15D 108.3 . . ?
O136 C156 C238 109.7(6) . . ?
O136 C156 H15A 109.7 . . ?
C238 C156 H15A 109.7 . . ?
O136 C156 H15B 109.7 . . ?
C238 C156 H15B 109.7 . . ?
H15A C156 H15B 108.2 . . ?
C72 C161 C165 121.0(5) . . ?
C72 C161 H161 119.5 . . ?
C165 C161 H161 119.5 . . ?
C196 C164 C185 113.0(4) . . ?
C196 C164 H16A 109.0 . . ?
C185 C164 H16A 109.0 . . ?
C196 C164 H16B 109.0 . . ?
C185 C164 H16B 109.0 . . ?
H16A C164 H16B 107.8 . . ?
C154 C165 C161 119.7(6) . . ?
C154 C165 H165 120.2 . . ?
C161 C165 H165 120.2 . . ?
C121 C171 C115 120.2(4) . . ?
C121 C171 H171 119.9 . . ?
C115 C171 H171 119.9 . . ?
C145 C174 C242 113.4(5) . . ?
C145 C174 H17A 108.9 . . ?
C242 C174 H17A 108.9 . . ?
C145 C174 H17B 108.9 . . ?
C242 C174 H17B 108.9 . . ?
H17A C174 H17B 107.7 . . ?
C189 C180 C131 112.8(4) . . ?
C189 C180 H18A 109.0 . . ?
C131 C180 H18A 109.0 . . ?
C189 C180 H18B 109.0 . . ?
C131 C180 H18B 109.0 . . ?
H18A C180 H18B 107.8 . . ?
C223 C182 O166 108.8(7) . . ?
C223 C182 H18Q 109.9 . . ?
O166 C182 H18Q 109.9 . . ?
C223 C182 H18W 109.9 . . ?
O166 C182 H18W 109.9 . . ?
H18Q C182 H18W 108.3 . . ?
C140 C183 C236 119.7(6) . . ?
C140 C183 H183 120.1 . . ?
C236 C183 H183 120.1 . . ?
C127 C185 C164 112.8(4) . . ?
C127 C185 H18C 109.0 . . ?
C164 C185 H18C 109.0 . . ?
C127 C185 H18D 109.0 . . ?
C164 C185 H18D 109.0 . . ?
H18C C185 H18D 107.8 . . ?
C180 C189 C147 114.0(4) . . ?
C180 C189 H18E 108.8 . . ?
C147 C189 H18E 108.8 . . ?
C180 C189 H18F 108.8 . . ?
C147 C189 H18F 108.8 . . ?
H18E C189 H18F 107.7 . . ?
C148 C192 C107 114.5(5) . . ?
C148 C192 H19A 108.6 . . ?
C107 C192 H19A 108.6 . . ?
C148 C192 H19B 108.6 . . ?
C107 C192 H19B 108.6 . . ?
H19A C192 H19B 107.6 . . ?
C3 C195 C146 119.9(6) . . ?
C3 C195 H195 120.0 . . ?
C146 C195 H195 120.0 . . ?
C111 C196 C164 124.9(5) . . ?
C111 C196 Rh4 70.6(3) . . ?
C164 C196 Rh4 111.0(3) . . ?
C111 C196 H196 114.1 . . ?
C164 C196 H196 114.1 . . ?
Rh4 C196 H196 114.1 . . ?
C105 C197 C205 115.0(4) . . ?
C105 C197 H19C 108.5 . . ?
C205 C197 H19C 108.5 . . ?
C105 C197 H19D 108.5 . . ?
C205 C197 H19D 108.5 . . ?
H19C C197 H19D 107.5 . . ?
C101 C200 C36 120.5(5) . . ?
C101 C200 H200 119.8 . . ?
C36 C200 H200 119.8 . . ?
C197 C205 C108 113.7(4) . . ?
C197 C205 H20A 108.8 . . ?
C108 C205 H20A 108.8 . . ?
C197 C205 H20B 108.8 . . ?
C108 C205 H20B 108.8 . . ?
H20A C205 H20B 107.7 . . ?
C154 C214 C152 120.4(6) . . ?
C154 C214 H214 119.8 . . ?
C152 C214 H214 119.8 . . ?
C111 C218 C226 113.5(4) . . ?
C111 C218 H21A 108.9 . . ?
C226 C218 H21A 108.9 . . ?
C111 C218 H21B 108.9 . . ?
C226 C218 H21B 108.9 . . ?
H21A C218 H21B 107.7 . . ?
C182 C223 C777 107.5(7) . . ?
C182 C223 H22C 110.2 . . ?
C777 C223 H22C 110.2 . . ?
C182 C223 H22D 110.2 . . ?
C777 C223 H22D 110.2 . . ?
H22C C223 H22D 108.5 . . ?
C89 C226 C218 113.2(4) . . ?
C89 C226 H22A 108.9 . . ?
C218 C226 H22A 108.9 . . ?
C89 C226 H22B 108.9 . . ?
C218 C226 H22B 108.9 . . ?
H22A C226 H22B 107.7 . . ?
C233 C228 C148 122.7(6) . . ?
C233 C228 Rh5 71.5(3) . . ?
C148 C228 Rh5 110.3(3) . . ?
C233 C228 H228 114.8 . . ?
C148 C228 H228 114.8 . . ?
Rh5 C228 H228 114.8 . . ?
C228 C233 C242 126.8(6) . . ?
C228 C233 Rh5 72.7(3) . . ?
C242 C233 Rh5 109.0(3) . . ?
C228 C233 H233 113.5 . . ?
C242 C233 H233 113.5 . . ?
Rh5 C233 H233 113.5 . . ?
C3 C236 C183 120.6(5) . . ?
C3 C236 H236 119.7 . . ?
C183 C236 H236 119.7 . . ?
C156 C238 H23C 109.5 . . ?
C156 C238 H23D 109.5 . . ?
H23C C238 H23D 109.5 . . ?
C156 C238 H23E 109.5 . . ?
H23C C238 H23E 109.5 . . ?
H23D C238 H23E 109.5 . . ?
C233 C242 C174 112.9(5) . . ?
C233 C242 H24A 109.0 . . ?
C174 C242 H24A 109.0 . . ?
C233 C242 H24B 109.0 . . ?
C174 C242 H24B 109.0 . . ?
H24A C242 H24B 107.8 . . ?
O136 C249 C367 109.8(6) . . ?
O136 C249 H24C 109.7 . . ?
C367 C249 H24C 109.7 . . ?
O136 C249 H24D 109.7 . . ?
C367 C249 H24D 109.7 . . ?
H24C C249 H24D 108.2 . . ?
C249 C367 H36A 109.5 . . ?
C249 C367 H36B 109.5 . . ?
H36A C367 H36B 109.5 . . ?
C249 C367 H36C 109.5 . . ?
H36A C367 H36C 109.5 . . ?
H36B C367 H36C 109.5 . . ?
C155 C777 C223 104.5(9) . . ?
C155 C777 H77A 110.8 . . ?
C223 C777 H77A 110.8 . . ?
C155 C777 H77B 110.8 . . ?
C223 C777 H77B 110.8 . . ?
H77A C777 H77B 108.9 . . ?
C77 Fe8 C87 104.96(18) . . ?
C77 Fe8 C10 40.98(16) . . ?
C87 Fe8 C10 123.52(18) . . ?
C77 Fe8 C92 119.01(18) . . ?
C87 Fe8 C92 41.43(15) . . ?
C10 Fe8 C92 106.64(17) . . ?
C77 Fe8 C59 123.26(18) . . ?
C87 Fe8 C59 40.62(17) . . ?
C10 Fe8 C59 160.46(18) . . ?
C92 Fe8 C59 68.81(16) . . ?
C77 Fe8 C69 40.73(18) . . ?
C87 Fe8 C69 118.82(17) . . ?
C10 Fe8 C69 68.47(18) . . ?
C92 Fe8 C69 154.36(18) . . ?
C59 Fe8 C69 106.96(17) . . ?
C77 Fe8 C34 155.69(18) . . ?
C87 Fe8 C34 68.53(16) . . ?
C10 Fe8 C34 121.83(16) . . ?
C92 Fe8 C34 40.67(16) . . ?
C59 Fe8 C34 67.88(16) . . ?
C69 Fe8 C34 163.08(18) . . ?
C77 Fe8 C38 161.03(17) . . ?
C87 Fe8 C38 68.41(17) . . ?
C10 Fe8 C38 157.39(16) . . ?
C92 Fe8 C38 68.55(17) . . ?
C59 Fe8 C38 40.39(17) . . ?
C69 Fe8 C38 125.52(18) . . ?
C34 Fe8 C38 40.27(15) . . ?
C77 Fe8 C126 68.10(18) . . ?
C87 Fe8 C126 154.81(16) . . ?
C10 Fe8 C126 68.01(18) . . ?
C92 Fe8 C126 163.29(16) . . ?
C59 Fe8 C126 121.57(17) . . ?
C69 Fe8 C126 40.22(17) . . ?
C34 Fe8 C126 127.51(17) . . ?
C38 Fe8 C126 109.91(18) . . ?
C77 Fe8 C22 68.46(17) . . ?
C87 Fe8 C22 161.58(17) . . ?
C10 Fe8 C22 40.46(17) . . ?
C92 Fe8 C22 125.38(16) . . ?
C59 Fe8 C22 157.28(18) . . ?
C69 Fe8 C22 68.16(16) . . ?
C34 Fe8 C22 109.97(16) . . ?
C38 Fe8 C22 123.16(17) . . ?
C126 Fe8 C22 40.45(16) . . ?
C109 Fe9 C110 105.55(18) . . ?
C109 Fe9 C97 119.59(17) . . ?
C110 Fe9 C97 41.02(16) . . ?
C109 Fe9 C102 41.67(17) . . ?
C110 Fe9 C102 121.81(17) . . ?
C97 Fe9 C102 157.07(17) . . ?
C109 Fe9 C48 40.72(18) . . ?
C110 Fe9 C48 121.80(19) . . ?
C97 Fe9 C48 105.40(18) . . ?
C102 Fe9 C48 68.88(18) . . ?
C109 Fe9 C5 155.97(17) . . ?
C110 Fe9 C5 69.02(16) . . ?
C97 Fe9 C5 41.07(15) . . ?
C102 Fe9 C5 160.91(17) . . ?
C48 Fe9 C5 120.91(18) . . ?
C109 Fe9 C31 123.38(18) . . ?
C110 Fe9 C31 40.74(17) . . ?
C97 Fe9 C31 68.67(17) . . ?
C102 Fe9 C31 108.34(17) . . ?
C48 Fe9 C31 159.08(19) . . ?
C5 Fe9 C31 68.62(16) . . ?
C109 Fe9 C129 68.74(19) . . ?
C110 Fe9 C129 158.28(19) . . ?
C97 Fe9 C129 122.16(18) . . ?
C102 Fe9 C129 68.71(18) . . ?
C48 Fe9 C129 40.44(19) . . ?
C5 Fe9 C129 107.20(17) . . ?
C31 Fe9 C129 159.59(19) . . ?
C109 Fe9 C91 69.20(18) . . ?
C110 Fe9 C91 158.92(18) . . ?
C97 Fe9 C91 159.48(17) . . ?
C102 Fe9 C91 40.86(17) . . ?
C48 Fe9 C91 68.30(19) . . ?
C5 Fe9 C91 124.06(17) . . ?
C31 Fe9 C91 124.03(18) . . ?
C129 Fe9 C91 40.59(18) . . ?
C109 Fe9 C80 160.94(18) . . ?
C110 Fe9 C80 68.50(17) . . ?
C97 Fe9 C80 68.58(16) . . ?
C102 Fe9 C80 124.86(17) . . ?
C48 Fe9 C80 157.86(18) . . ?
C5 Fe9 C80 40.70(16) . . ?
C31 Fe9 C80 40.51(16) . . ?
C129 Fe9 C80 123.44(18) . . ?
C91 Fe9 C80 109.47(17) . . ?
C8 Fe10 C44 156.42(17) . . ?
C8 Fe10 C33 119.72(16) . . ?
C44 Fe10 C33 40.82(16) . . ?
C8 Fe10 C49 105.34(17) . . ?
C44 Fe10 C49 68.59(17) . . ?
C33 Fe10 C49 41.10(16) . . ?
C8 Fe10 C23 41.29(15) . . ?
C44 Fe10 C23 160.08(17) . . ?
C33 Fe10 C23 158.97(16) . . ?
C49 Fe10 C23 125.05(17) . . ?
C8 Fe10 C114 40.52(16) . . ?
C44 Fe10 C114 120.50(17) . . ?
C33 Fe10 C114 102.12(17) . . ?
C49 Fe10 C114 117.64(18) . . ?
C23 Fe10 C114 68.71(16) . . ?
C8 Fe10 C99 160.17(17) . . ?
C44 Fe10 C99 40.66(17) . . ?
C33 Fe10 C99 68.63(16) . . ?
C49 Fe10 C99 68.28(18) . . ?
C23 Fe10 C99 126.01(17) . . ?
C114 Fe10 C99 159.26(17) . . ?
C8 Fe10 C42 68.42(16) . . ?
C44 Fe10 C42 105.91(17) . . ?
C33 Fe10 C42 117.07(17) . . ?
C49 Fe10 C42 152.53(17) . . ?
C23 Fe10 C42 68.85(16) . . ?
C114 Fe10 C42 40.33(16) . . ?
C99 Fe10 C42 125.99(17) . . ?
C8 Fe10 C7 68.68(16) . . ?
C44 Fe10 C7 122.78(17) . . ?
C33 Fe10 C7 154.67(17) . . ?
C49 Fe10 C7 164.19(17) . . ?
C23 Fe10 C7 40.98(15) . . ?
C114 Fe10 C7 67.99(17) . . ?
C99 Fe10 C7 112.13(17) . . ?
C42 Fe10 C7 40.52(16) . . ?
C8 Fe10 C28 122.53(18) . . ?
C44 Fe10 C28 68.48(18) . . ?
C33 Fe10 C28 68.74(17) . . ?
C49 Fe10 C28 40.45(17) . . ?
C23 Fe10 C28 111.25(17) . . ?
C114 Fe10 C28 154.99(18) . . ?
C99 Fe10 C28 40.64(17) . . ?
C42 Fe10 C28 164.60(18) . . ?
C7 Fe10 C28 129.49(17) . . ?
C23 P14 C81 102.76(19) . . ?
C23 P14 C1 103.52(18) . . ?
C81 P14 C1 102.43(18) . . ?
C23 P14 Rh4 116.41(13) . . ?
C81 P14 Rh4 113.18(13) . . ?
C1 P14 Rh4 116.65(13) . . ?
C102 P15 C57 103.4(2) . . ?
C102 P15 C72 101.4(2) . . ?
C57 P15 C72 103.3(2) . . ?
C102 P15 Rh2 118.95(14) . . ?
C57 P15 Rh2 115.76(15) . . ?
C72 P15 Rh2 111.97(15) . . ?
C92 P18 C140 102.9(2) . . ?
C92 P18 C26 102.26(19) . . ?
C140 P18 C26 102.73(19) . . ?
C92 P18 Rh5 117.75(14) . . ?
C140 P18 Rh5 112.77(16) . . ?
C26 P18 Rh5 116.45(14) . . ?
C147 Rh2 C108 38.83(18) . . ?
C147 Rh2 C105 96.28(19) . . ?
C108 Rh2 C105 81.65(18) . . ?
C147 Rh2 C131 80.93(18) . . ?
C108 Rh2 C131 89.67(18) . . ?
C105 Rh2 C131 35.94(17) . . ?
C147 Rh2 P15 92.77(13) . . ?
C108 Rh2 P15 97.21(13) . . ?
C105 Rh2 P15 163.65(13) . . ?
C131 Rh2 P15 160.12(13) . . ?
C147 Rh2 Cl20 156.64(14) . . ?
C108 Rh2 Cl20 163.42(14) . . ?
C105 Rh2 Cl20 88.09(14) . . ?
C131 Rh2 Cl20 89.60(13) . . ?
P15 Rh2 Cl20 88.97(4) . . ?
C127 Rh4 C89 38.81(18) . . ?
C127 Rh4 C111 96.73(19) . . ?
C89 Rh4 C111 81.71(17) . . ?
C127 Rh4 C196 80.68(17) . . ?
C89 Rh4 C196 88.92(17) . . ?
C111 Rh4 C196 35.91(18) . . ?
C127 Rh4 P14 92.50(12) . . ?
C89 Rh4 P14 93.43(12) . . ?
C111 Rh4 P14 158.13(14) . . ?
C196 Rh4 P14 165.93(14) . . ?
C127 Rh4 Cl19 154.25(14) . . ?
C89 Rh4 Cl19 165.78(14) . . ?
C111 Rh4 Cl19 88.87(13) . . ?
C196 Rh4 Cl19 89.66(13) . . ?
P14 Rh4 Cl19 91.38(4) . . ?
C107 Rh5 C145 38.68(19) . . ?
C107 Rh5 C233 96.3(2) . . ?
C145 Rh5 C233 80.53(19) . . ?
C107 Rh5 C228 81.73(19) . . ?
C145 Rh5 C228 89.09(19) . . ?
C233 Rh5 C228 35.8(2) . . ?
C107 Rh5 P18 91.84(14) . . ?
C145 Rh5 P18 94.85(13) . . ?
C233 Rh5 P18 159.95(19) . . ?
C228 Rh5 P18 164.26(19) . . ?
C107 Rh5 Cl22 152.01(14) . . ?
C145 Rh5 Cl22 167.58(14) . . ?
C233 Rh5 Cl22 90.03(15) . . ?
C228 Rh5 Cl22 87.89(14) . . ?
P18 Rh5 Cl22 91.28(4) . . ?
C249 O136 C156 112.8(6) . . ?
C155 O166 C182 106.0(6) . . ?

loop_
_geom_bond_atom_site_label_1
_geom_bond_atom_site_label_2
_geom_bond_distance
_geom_bond_site_symmetry_2
_geom_bond_publ_flag
C992 O91A 1.457(13) . ?
C992 C993 1.515(19) . ?
C992 H992 0.9700 . ?
C992 H991 0.9700 . ?
C993 H993 0.9600 . ?
C993 H994 0.9600 . ?
C993 H995 0.9600 . ?
C994 C995 1.500(17) . ?
C994 H880 0.9600 . ?
C994 H881 0.9600 . ?
C994 H882 0.9600 . ?
C995 O91A 1.402(12) . ?
C995 H5A 0.9700 . ?
C995 H5B 0.9700 . ?
C881 O81B 1.416(14) . ?
C881 C882 1.47(2) . ?
C881 H1A 0.9700 . ?
C881 H1B 0.9700 . ?
C884 O81B 1.417(15) . ?
C884 C883 1.48(2) . ?
C884 H4A 0.9700 . ?
C884 H4B 0.9700 . ?
C883 C882 1.50(2) . ?
C883 H3A 0.9700 . ?
C883 H3B 0.9700 . ?
C882 H2A 0.9700 . ?
C882 H2B 0.9700 . ?
C1 C64 1.388(6) . ?
C1 C43 1.394(6) . ?
C1 P14 1.832(4) . ?
C3 C236 1.361(9) . ?
C3 C195 1.365(8) . ?
C3 H3 0.9300 . ?
C5 C80 1.423(6) . ?
C5 C97 1.429(5) . ?
C5 C11 1.483(6) . ?
C5 Fe9 2.040(4) . ?
C7 C42 1.421(6) . ?
C7 C23 1.434(5) . ?
C7 Fe10 2.052(4) . ?
C7 H7 0.9800 . ?
C8 C114 1.410(6) . ?
C8 C23 1.436(5) . ?
C8 Fe10 2.028(4) . ?
C8 H8 0.9800 . ?
C9 C134 1.387(6) . ?
C9 C26 1.396(6) . ?
C9 H9 0.9300 . ?
C10 C22 1.417(6) . ?
C10 C77 1.426(6) . ?
C10 Fe8 2.039(4) . ?
C10 H10 0.9800 . ?
C11 C12 1.393(6) . ?
C11 C17 1.394(5) . ?
C12 C29 1.389(6) . ?
C12 H12 0.9300 . ?
C15 C25 1.375(6) . ?
C15 C35 1.380(6) . ?
C15 H15 0.9300 . ?
C17 C40 1.394(6) . ?
C17 H17 0.9300 . ?
C22 C126 1.423(6) . ?
C22 C40 1.478(6) . ?
C22 Fe8 2.058(4) . ?
C23 P14 1.801(4) . ?
C23 Fe10 2.043(4) . ?
C25 C26 1.393(6) . ?
C25 H25 0.9300 . ?
C26 P18 1.835(4) . ?
C28 C49 1.414(6) . ?
C28 C99 1.426(6) . ?
C28 Fe10 2.054(4) . ?
C28 H28 0.9800 . ?
C29 C112 1.393(5) . ?
C29 C33 1.476(6) . ?
C31 C80 1.417(6) . ?
C31 C110 1.417(6) . ?
C31 Fe9 2.041(4) . ?
C31 H31 0.9800 . ?
C33 C44 1.419(6) . ?
C33 C49 1.430(6) . ?
C33 Fe10 2.035(4) . ?
C34 C38 1.415(6) . ?
C34 C92 1.424(6) . ?
C34 Fe8 2.053(4) . ?
C34 H34 0.9800 . ?
C35 C134 1.377(6) . ?
C35 H35 0.9300 . ?
C36 C200 1.391(7) . ?
C36 C57 1.392(6) . ?
C36 H36 0.9300 . ?
C38 C59 1.418(6) . ?
C38 Fe8 2.057(4) . ?
C38 H38 0.9800 . ?
C40 C112 1.388(6) . ?
C42 C114 1.412(6) . ?
C42 Fe10 2.052(4) . ?
C42 H42 0.9800 . ?
C43 C106 1.373(6) . ?
C43 H43 0.9300 . ?
C44 C99 1.419(6) . ?
C44 Fe10 2.033(4) . ?
C44 H44 0.9800 . ?
C47 C81 1.382(6) . ?
C47 C121 1.386(6) . ?
C47 H47 0.9300 . ?
C48 C129 1.410(7) . ?
C48 C109 1.413(6) . ?
C48 Fe9 2.037(4) . ?
C48 H48 0.9800 . ?
C49 Fe10 2.037(4) . ?
C49 H49 0.9800 . ?
C53 C143 1.383(6) . ?
C53 C57 1.384(6) . ?
C53 H53 0.9300 . ?
C57 P15 1.830(4) . ?
C59 C87 1.419(6) . ?
C59 Fe8 2.050(4) . ?
C59 H59 0.9800 . ?
C64 C85 1.388(6) . ?
C64 H64 0.9300 . ?
C69 C126 1.412(6) . ?
C69 C77 1.422(7) . ?
C69 Fe8 2.050(4) . ?
C69 H69 0.9800 . ?
C72 C161 1.361(6) . ?
C72 C152 1.370(7) . ?
C72 P15 1.831(4) . ?
C77 Fe8 2.035(4) . ?
C77 H77 0.9800 . ?
C80 Fe9 2.051(4) . ?
C80 H80 0.9800 . ?
C81 C151 1.385(6) . ?
C81 P14 1.825(4) . ?
C85 C93 1.369(6) . ?
C85 H85 0.9300 . ?
C87 C92 1.444(5) . ?
C87 Fe8 2.037(4) . ?
C87 H87 0.9800 . ?
C89 C127 1.404(7) . ?
C89 C226 1.515(6) . ?
C89 Rh4 2.118(4) . ?
C89 H89 0.9800 . ?
C91 C129 1.419(6) . ?
C91 C102 1.425(6) . ?
C91 Fe9 2.048(4) . ?
C91 H91 0.9800 . ?
C92 P18 1.806(4) . ?
C92 Fe8 2.045(4) . ?
C93 C106 1.390(6) . ?
C93 H93 0.9300 . ?
C97 C110 1.424(6) . ?
C97 Fe9 2.034(4) . ?
C97 H97 0.9800 . ?
C99 Fe10 2.051(4) . ?
C99 H99 0.9800 . ?
C101 C143 1.374(7) . ?
C101 C200 1.375(7) . ?
C101 H101 0.9300 . ?
C102 C109 1.445(6) . ?
C102 P15 1.803(5) . ?
C102 Fe9 2.035(4) . ?
C105 C131 1.362(6) . ?
C105 C197 1.494(7) . ?
C105 Rh2 2.197(4) . ?
C105 H105 0.9800 . ?
C106 H106 0.9300 . ?
C107 C145 1.396(7) . ?
C107 C192 1.511(6) . ?
C107 Rh5 2.093(4) . ?
C107 H107 0.9800 . ?
C108 C147 1.403(7) . ?
C108 C205 1.519(7) . ?
C108 Rh2 2.117(4) . ?
C108 H108 0.9800 . ?
C109 Fe9 2.026(4) . ?
C109 H109 0.9800 . ?
C110 Fe9 2.031(4) . ?
C110 H110 0.9800 . ?
C111 C196 1.371(7) . ?
C111 C218 1.506(7) . ?
C111 Rh4 2.205(4) . ?
C111 H111 0.9800 . ?
C112 H112 0.9300 . ?
C114 Fe10 2.043(4) . ?
C114 H114 0.9800 . ?
C115 C171 1.379(7) . ?
C115 C151 1.390(6) . ?
C115 H115 0.9300 . ?
C121 C171 1.375(7) . ?
C121 H121 0.9300 . ?
C126 Fe8 2.058(4) . ?
C126 H126 0.9800 . ?
C127 C185 1.515(6) . ?
C127 Rh4 2.107(4) . ?
C127 H127 0.9800 . ?
C129 Fe9 2.042(4) . ?
C129 H129 0.9800 . ?
C131 C180 1.509(7) . ?
C131 Rh2 2.217(4) . ?
C131 H131 0.9800 . ?
C134 H134 0.9300 . ?
C140 C146 1.384(7) . ?
C140 C183 1.387(6) . ?
C140 P18 1.817(5) . ?
C143 H143 0.9300 . ?
C145 C174 1.504(7) . ?
C145 Rh5 2.122(5) . ?
C145 H145 0.9800 . ?
C146 C195 1.379(7) . ?
C146 H146 0.9300 . ?
C147 C189 1.507(7) . ?
C147 Rh2 2.104(4) . ?
C147 H147 0.9800 . ?
C148 C192 1.510(8) . ?
C148 C228 1.513(7) . ?
C148 H14A 0.9700 . ?
C148 H14B 0.9700 . ?
C151 H151 0.9300 . ?
C152 C214 1.388(8) . ?
C152 H152 0.9300 . ?
C154 C214 1.336(9) . ?
C154 C165 1.352(8) . ?
C154 H154 0.9300 . ?
C155 O166 1.422(8) . ?
C155 C777 1.433(11) . ?
C155 H15C 0.9700 . ?
C155 H15D 0.9700 . ?
C156 O136 1.414(8) . ?
C156 C238 1.542(10) . ?
C156 H15A 0.9700 . ?
C156 H15B 0.9700 . ?
C161 C165 1.395(7) . ?
C161 H161 0.9300 . ?
C164 C196 1.493(7) . ?
C164 C185 1.529(7) . ?
C164 H16A 0.9700 . ?
C164 H16B 0.9700 . ?
C165 H165 0.9300 . ?
C171 H171 0.9300 . ?
C174 C242 1.526(7) . ?
C174 H17A 0.9700 . ?
C174 H17B 0.9700 . ?
C180 C189 1.505(7) . ?
C180 H18A 0.9700 . ?
C180 H18B 0.9700 . ?
C182 C223 1.421(12) . ?
C182 O166 1.431(9) . ?
C182 H18Q 0.9700 . ?
C182 H18W 0.9700 . ?
C183 C236 1.389(8) . ?
C183 H183 0.9300 . ?
C185 H18C 0.9700 . ?
C185 H18D 0.9700 . ?
C189 H18E 0.9700 . ?
C189 H18F 0.9700 . ?
C192 H19A 0.9700 . ?
C192 H19B 0.9700 . ?
C195 H195 0.9300 . ?
C196 Rh4 2.241(4) . ?
C196 H196 0.9800 . ?
C197 C205 1.500(7) . ?
C197 H19C 0.9700 . ?
C197 H19D 0.9700 . ?
C200 H200 0.9300 . ?
C205 H20A 0.9700 . ?
C205 H20B 0.9700 . ?
C214 H214 0.9300 . ?
C218 C226 1.525(7) . ?
C218 H21A 0.9700 . ?
C218 H21B 0.9700 . ?
C223 C777 1.470(13) . ?
C223 H22C 0.9700 . ?
C223 H22D 0.9700 . ?
C226 H22A 0.9700 . ?
C226 H22B 0.9700 . ?
C228 C233 1.363(9) . ?
C228 Rh5 2.225(5) . ?
C228 H228 0.9800 . ?
C233 C242 1.509(9) . ?
C233 Rh5 2.211(5) . ?
C233 H233 0.9800 . ?
C236 H236 0.9300 . ?
C238 H23C 0.9600 . ?
C238 H23D 0.9600 . ?
C238 H23E 0.9600 . ?
C242 H24A 0.9700 . ?
C242 H24B 0.9700 . ?
C249 O136 1.394(8) . ?
C249 C367 1.504(10) . ?
C249 H24C 0.9700 . ?
C249 H24D 0.9700 . ?
C367 H36A 0.9600 . ?
C367 H36B 0.9600 . ?
C367 H36C 0.9600 . ?
C777 H77A 0.9700 . ?
C777 H77B 0.9700 . ?
Cl19 Rh4 2.3696(11) . ?
Cl20 Rh2 2.3545(12) . ?
Cl22 Rh5 2.3815(12) . ?
P14 Rh4 2.3035(11) . ?
P15 Rh2 2.3066(12) . ?
P18 Rh5 2.3143(12) . ?
